data_1542177
loop_
_publ_author_name
'Thomas, C.K.'
'Stanko, J.A.'

_publ_section_title
;
 The crystal structure of cesium aquopentachlororhodate(II)
;
_journal_name_full 'Journal of Coordination Chemistry'
_journal_page_first 231
_journal_page_last 234
_journal_volume 2
_journal_year 1973
_chemical_formula_sum 'Cl5 Cs2 H2 O Rh'
_chemical_name_systematic 'Cs2 (Rh Cl5 (H2 O))'
_space_group_IT_number 63
_symmetry_space_group_name_Hall '-A 2 2a'
_symmetry_space_group_name_H-M 'A m a m'
_cell_angle_alpha 90
_cell_angle_beta 90
_cell_angle_gamma 90
_cell_formula_units_Z 4
_cell_length_a 8.023
_cell_length_b 17.271
_cell_length_c 7.353
_cell_volume 1018.870
_citation_journal_id_ASTM JCCMBQ
_cod_data_source_file Thomas_JCCMBQ_1973_1135.cif
_cod_data_source_block H2Cl5Cs2O1Rh1
_cod_original_cell_volume 1018.87
_cod_original_sg_symbol_Hall '-C 2c 2 (z,y,-x)'
_cod_original_formula_sum 'H2 Cl5 Cs2 O1 Rh1'
_cod_database_code 1542177

loop_
_symmetry_equiv_pos_as_xyz
x,y,z
x+1/2,-y,-z
-x,-y,z
-x+1/2,y,-z
-x,-y,-z
-x-1/2,y,z
x,y,-z
x-1/2,-y,z
x,y+1/2,z+1/2
x+1/2,-y+1/2,-z+1/2
-x,-y+1/2,z+1/2
-x+1/2,y+1/2,-z+1/2
-x,-y+1/2,-z+1/2
-x-1/2,y+1/2,z+1/2
x,y+1/2,-z+1/2
x-1/2,-y+1/2,z+1/2

loop_
_atom_site_label
_atom_site_type_symbol
_atom_site_fract_x
_atom_site_fract_y
_atom_site_fract_z
_atom_site_occupancy
_atom_site_U_iso_or_equiv
Cl2 Cl-1 0.4582 0.1119 0.2225 1 0.0
O1 O-2 0.25 0.9922 0 1 0.0
Cl1 Cl-1 0.25 0.2472 0 1 0.0
Cs2 Cs+1 0.25 0.754 0 1 0.0
Rh1 Rh+3 0.25 0.1142 0 1 0.0
Cs1 Cs+1 0.25 0.4699 0 1 0.0
